data_7221659
loop_
_publ_author_name
'Zhang, Zhong'
'Feng, Yan-Fang'
'Wei, Qiu-Yu'
'Hu, Kun'
'Chen, Zi-Lu'
'Liang, Fu-Pei'

_publ_section_title
;
 Metal-controlled structural variations of coordination architectures
 constructed from flexible 1H-benzimidazole-1-propionic acid
;
_journal_issue 35
_journal_name_full CrystEngComm
_journal_page_first 6724
_journal_paper_doi 10.1039/C5CE01250C
_journal_volume 17
_journal_year 2015
_chemical_formula_moiety 'C20 H18 N4 O4 Zn'
_chemical_formula_sum 'C20 H18 N4 O4 Zn'
_chemical_formula_weight 443.75
_space_group_crystal_system monoclinic
_space_group_IT_number 14
_symmetry_space_group_name_Hall '-P 2ybc'
_symmetry_space_group_name_H-M 'P 1 21/c 1'
_atom_sites_solution_hydrogens geom
_atom_sites_solution_primary direct
_atom_sites_solution_secondary difmap
_audit_creation_method SHELXL-97
_audit_update_record
;
2015-06-13 deposited with the CCDC.
2015-07-27 downloaded from the CCDC.
;
_cell_angle_alpha 90.00
_cell_angle_beta 102.025(2)
_cell_angle_gamma 90.00
_cell_formula_units_Z 4
_cell_length_a 13.2788(2)
_cell_length_b 8.36930(10)
_cell_length_c 16.8959(4)
_cell_measurement_reflns_used 6040
_cell_measurement_temperature 294(2)
_cell_measurement_theta_max 28.54
_cell_measurement_theta_min 3.01
_cell_volume 1836.51(6)
_computing_cell_refinement 'Bruker SAINT'
_computing_data_collection 'Bruker APEX2'
_computing_data_reduction 'Bruker SAINT'
_computing_molecular_graphics 'Bruker SHELXTL'
_computing_publication_material 'Bruker SHELXTL'
_computing_structure_refinement 'SHELXL-97 (Sheldrick, 2008)'
_computing_structure_solution 'SHELXS-97 (Sheldrick, 2008)'
_diffrn_ambient_temperature 294(2)
_diffrn_measured_fraction_theta_full 0.998
_diffrn_measured_fraction_theta_max 0.998
_diffrn_radiation_monochromator graphite
_diffrn_radiation_source 'fine-focus sealed tube'
_diffrn_radiation_type MoK\a
_diffrn_radiation_wavelength 0.71073
_diffrn_reflns_av_R_equivalents 0.0439
_diffrn_reflns_av_sigmaI/netI 0.0340
_diffrn_reflns_limit_h_max 16
_diffrn_reflns_limit_h_min -16
_diffrn_reflns_limit_k_max 10
_diffrn_reflns_limit_k_min -10
_diffrn_reflns_limit_l_max 21
_diffrn_reflns_limit_l_min -20
_diffrn_reflns_number 14749
_diffrn_reflns_theta_full 26.50
_diffrn_reflns_theta_max 26.50
_diffrn_reflns_theta_min 3.02
_exptl_absorpt_coefficient_mu 1.374
_exptl_absorpt_correction_T_max 0.7519
_exptl_absorpt_correction_T_min 0.6598
_exptl_absorpt_correction_type multi-scan
_exptl_absorpt_process_details 'SADABS(Sheldrick, 1996)'
_exptl_crystal_colour colorless
_exptl_crystal_density_diffrn 1.605
_exptl_crystal_density_method 'not measured'
_exptl_crystal_description block
_exptl_crystal_F_000 912
_exptl_crystal_size_max 0.33
_exptl_crystal_size_mid 0.24
_exptl_crystal_size_min 0.22
_refine_diff_density_max 0.420
_refine_diff_density_min -0.526
_refine_diff_density_rms 0.066
_refine_ls_extinction_coef 0.0271(12)
_refine_ls_extinction_expression Fc^*^=kFc[1+0.001xFc^2^\l^3^/sin(2\q)]^-1/4^
_refine_ls_extinction_method SHELXL
_refine_ls_goodness_of_fit_ref 1.003
_refine_ls_hydrogen_treatment mixed
_refine_ls_matrix_type full
_refine_ls_number_parameters 263
_refine_ls_number_reflns 3803
_refine_ls_number_restraints 0
_refine_ls_restrained_S_all 1.003
_refine_ls_R_factor_all 0.0426
_refine_ls_R_factor_gt 0.0349
_refine_ls_shift/su_max 0.002
_refine_ls_shift/su_mean 0.000
_refine_ls_structure_factor_coef Fsqd
_refine_ls_weighting_details 'calc w=1/[\s^2^(Fo^2^)+(0.0397P)^2^+1.0200P] where P=(Fo^2^+2Fc^2^)/3'
_refine_ls_weighting_scheme calc
_refine_ls_wR_factor_gt 0.0844
_refine_ls_wR_factor_ref 0.0887
_reflns_number_gt 3218
_reflns_number_total 3803
_reflns_threshold_expression >2sigma(I)
_cod_data_source_file c5ce01250c2.cif
_cod_data_source_block 66
_cod_depositor_comments 'Adding full bibliography for 7221656--7221661.cif.'
_cod_original_sg_symbol_H-M 'P 21/c'
_cod_database_code 7221659

loop_
_symmetry_equiv_pos_as_xyz
'x, y, z'
'-x, y+1/2, -z+1/2'
'-x, -y, -z'
'x, -y-1/2, z-1/2'

loop_
_atom_site_label
_atom_site_type_symbol
_atom_site_fract_x
_atom_site_fract_y
_atom_site_fract_z
_atom_site_U_iso_or_equiv
_atom_site_adp_type
_atom_site_occupancy
_atom_site_symmetry_multiplicity
_atom_site_calc_flag
_atom_site_refinement_flags
C1 C 0.89385(15) 0.6369(3) 0.99681(13) 0.0328(5) Uani 1 1 d .
C2 C 0.9042(2) 0.7314(3) 0.93113(16) 0.0441(6) Uani 1 1 d .
H2 H 0.9459 0.8218 0.9375 0.053 Uiso 1 1 calc R
C3 C 0.8502(2) 0.6848(3) 0.85703(15) 0.0493(6) Uani 1 1 d .
H3 H 0.8552 0.7454 0.8119 0.059 Uiso 1 1 calc R
C4 C 0.78750(19) 0.5492(3) 0.84671(15) 0.0482(6) Uani 1 1 d .
H4 H 0.7532 0.5205 0.7949 0.058 Uiso 1 1 calc R
C5 C 0.77554(18) 0.4573(3) 0.91171(14) 0.0402(5) Uani 1 1 d .
H5 H 0.7325 0.3685 0.9049 0.048 Uiso 1 1 calc R
C6 C 0.83029(15) 0.5021(2) 0.98803(13) 0.0322(5) Uani 1 1 d .
C7 C 0.89828(17) 0.5266(3) 1.11448(14) 0.0383(5) Uani 1 1 d .
H7 H 0.9157 0.5081 1.1699 0.046 Uiso 1 1 calc R
C8 C 1.01497(17) 0.7641(3) 1.11770(16) 0.0411(6) Uani 1 1 d .
H8A H 1.0432 0.8177 1.0763 0.049 Uiso 1 1 calc R
H8B H 1.0705 0.7057 1.1520 0.049 Uiso 1 1 calc R
H9A H 1.0343 0.9465 1.1990 0.049 Uiso 1 1 d R
H9B H 0.9425 0.8346 1.2067 0.049 Uiso 1 1 d R
C9 C 0.97567(17) 0.8886(3) 1.16822(14) 0.0401(5) Uani 1 1 d .
C10 C 0.90055(15) 1.0089(2) 1.12177(14) 0.0335(5) Uani 1 1 d .
C11 C 0.51895(15) 0.1030(2) 0.90209(13) 0.0321(5) Uani 1 1 d .
C12 C 0.41570(17) 0.1029(3) 0.86363(16) 0.0451(6) Uani 1 1 d .
H12 H 0.3913 0.0411 0.8179 0.054 Uiso 1 1 calc R
C13 C 0.35174(19) 0.1991(4) 0.89686(19) 0.0559(7) Uani 1 1 d .
H13 H 0.2821 0.2034 0.8727 0.067 Uiso 1 1 calc R
C14 C 0.3881(2) 0.2902(3) 0.96555(19) 0.0550(7) Uani 1 1 d .
H14 H 0.3423 0.3547 0.9857 0.066 Uiso 1 1 calc R
C15 C 0.49022(19) 0.2877(3) 1.00475(16) 0.0434(6) Uani 1 1 d .
H15 H 0.5140 0.3481 1.0511 0.052 Uiso 1 1 calc R
C16 C 0.55602(16) 0.1907(3) 0.97180(13) 0.0324(5) Uani 1 1 d .
C17 C 0.68390(16) 0.0579(2) 0.94434(13) 0.0331(5) Uani 1 1 d .
H17 H 0.7495 0.0162 0.9471 0.040 Uiso 1 1 calc R
C18 C 0.60046(18) -0.0866(3) 0.81719(13) 0.0368(5) Uani 1 1 d .
H18A H 0.5449 -0.1628 0.8148 0.044 Uiso 1 1 calc R
H18B H 0.6646 -0.1458 0.8254 0.044 Uiso 1 1 calc R
H19A H 0.5340 0.0849 0.7373 0.044 Uiso 1 1 d R
H19B H 0.5584 -0.0713 0.6942 0.044 Uiso 1 1 d R
C19 C 0.58537(17) 0.0028(3) 0.73756(13) 0.0367(5) Uani 1 1 d .
C20 C 0.68103(17) 0.0806(3) 0.71904(13) 0.0368(5) Uani 1 1 d .
N1 N 0.93619(13) 0.6493(2) 1.07831(11) 0.0350(4) Uani 1 1 d .
N2 N 0.83446(14) 0.4355(2) 1.06425(11) 0.0361(4) Uani 1 1 d .
N3 N 0.60274(13) 0.0210(2) 0.88554(10) 0.0312(4) Uani 1 1 d .
N4 N 0.66129(13) 0.1593(2) 0.99783(11) 0.0346(4) Uani 1 1 d .
O1 O 0.85126(13) 1.09217(19) 1.16490(10) 0.0462(4) Uani 1 1 d .
O2 O 0.89112(12) 1.0247(2) 1.04864(10) 0.0449(4) Uani 1 1 d .
O3 O 0.66078(13) 0.1848(2) 0.66235(10) 0.0487(4) Uani 1 1 d .
O4 O 0.76684(13) 0.0398(2) 0.75403(12) 0.0617(5) Uani 1 1 d .
Zn1 Zn 0.75883(2) 0.24399(3) 1.098033(15) 0.03599(12) Uani 1 1 d .

loop_
_atom_site_aniso_label
_atom_site_aniso_U_11
_atom_site_aniso_U_22
_atom_site_aniso_U_33
_atom_site_aniso_U_23
_atom_site_aniso_U_13
_atom_site_aniso_U_12
C1 0.0323(10) 0.0378(11) 0.0294(11) 0.0008(9) 0.0090(8) 0.0099(8)
C2 0.0508(14) 0.0434(13) 0.0430(15) 0.0071(11) 0.0212(11) 0.0057(10)
C3 0.0647(16) 0.0550(15) 0.0327(14) 0.0121(12) 0.0201(12) 0.0143(13)
C4 0.0561(14) 0.0592(16) 0.0269(12) 0.0028(11) 0.0033(10) 0.0166(12)
C5 0.0442(12) 0.0430(13) 0.0315(12) -0.0016(10) 0.0035(9) 0.0072(10)
C6 0.0331(10) 0.0358(11) 0.0280(11) 0.0031(9) 0.0071(8) 0.0111(8)
C7 0.0476(12) 0.0381(12) 0.0269(12) 0.0037(10) 0.0025(9) 0.0065(10)
C8 0.0314(11) 0.0430(13) 0.0462(15) -0.0036(11) 0.0022(10) 0.0045(9)
C9 0.0410(12) 0.0424(13) 0.0337(13) -0.0005(10) 0.0004(9) 0.0026(10)
C10 0.0316(10) 0.0317(11) 0.0362(13) -0.0022(9) 0.0049(9) -0.0042(8)
C11 0.0359(11) 0.0307(10) 0.0307(12) 0.0053(9) 0.0091(8) -0.0034(8)
C12 0.0366(12) 0.0512(14) 0.0460(15) 0.0039(12) 0.0054(10) -0.0080(10)
C13 0.0326(12) 0.0686(17) 0.066(2) 0.0124(16) 0.0103(12) -0.0011(12)
C14 0.0465(14) 0.0595(16) 0.065(2) 0.0102(15) 0.0249(13) 0.0150(12)
C15 0.0515(14) 0.0410(12) 0.0411(14) 0.0019(11) 0.0178(11) 0.0071(10)
C16 0.0373(11) 0.0312(10) 0.0296(12) 0.0051(9) 0.0089(9) 0.0000(8)
C17 0.0360(10) 0.0341(11) 0.0287(11) 0.0004(9) 0.0053(8) 0.0031(8)
C18 0.0529(13) 0.0290(11) 0.0290(12) -0.0023(9) 0.0099(9) -0.0051(9)
C19 0.0437(12) 0.0410(12) 0.0249(11) -0.0002(9) 0.0059(9) -0.0009(9)
C20 0.0477(13) 0.0377(12) 0.0247(11) 0.0008(9) 0.0070(9) 0.0007(10)
N1 0.0359(9) 0.0355(10) 0.0329(10) 0.0004(8) 0.0053(7) 0.0043(7)
N2 0.0451(10) 0.0346(10) 0.0271(10) 0.0028(8) 0.0040(8) 0.0022(8)
N3 0.0392(9) 0.0301(9) 0.0245(9) 0.0007(7) 0.0072(7) -0.0014(7)
N4 0.0382(9) 0.0364(10) 0.0284(10) -0.0032(8) 0.0051(7) 0.0027(7)
O1 0.0613(10) 0.0433(9) 0.0349(9) 0.0014(8) 0.0123(8) 0.0133(8)
O2 0.0456(9) 0.0568(10) 0.0307(9) 0.0035(8) 0.0044(7) 0.0068(8)
O3 0.0581(10) 0.0535(10) 0.0369(10) 0.0167(8) 0.0153(8) 0.0031(8)
O4 0.0453(10) 0.0765(13) 0.0603(13) 0.0275(11) 0.0040(9) -0.0019(9)
Zn1 0.04616(19) 0.03570(18) 0.02544(17) -0.00186(10) 0.00589(12) 0.00090(10)

loop_
_atom_type_symbol
_atom_type_description
_atom_type_scat_dispersion_real
_atom_type_scat_dispersion_imag
_atom_type_scat_source
C C 0.0033 0.0016 'International Tables Vol C Tables 4.2.6.8 and 6.1.1.4'
H H 0.0000 0.0000 'International Tables Vol C Tables 4.2.6.8 and 6.1.1.4'
N N 0.0061 0.0033 'International Tables Vol C Tables 4.2.6.8 and 6.1.1.4'
O O 0.0106 0.0060 'International Tables Vol C Tables 4.2.6.8 and 6.1.1.4'
Zn Zn 0.2839 1.4301 'International Tables Vol C Tables 4.2.6.8 and 6.1.1.4'

loop_
_geom_angle_atom_site_label_1
_geom_angle_atom_site_label_2
_geom_angle_atom_site_label_3
_geom_angle
_geom_angle_site_symmetry_1
_geom_angle_site_symmetry_3
N1 C1 C2 131.8(2) . .
N1 C1 C6 106.14(18) . .
C2 C1 C6 122.1(2) . .
C3 C2 C1 116.7(2) . .
C3 C2 H2 121.7 . .
C1 C2 H2 121.7 . .
C2 C3 C4 122.2(2) . .
C2 C3 H3 118.9 . .
C4 C3 H3 118.9 . .
C5 C4 C3 121.3(2) . .
C5 C4 H4 119.4 . .
C3 C4 H4 119.4 . .
C4 C5 C6 117.6(2) . .
C4 C5 H5 121.2 . .
C6 C5 H5 121.2 . .
C5 C6 N2 131.3(2) . .
C5 C6 C1 120.2(2) . .
N2 C6 C1 108.54(19) . .
N2 C7 N1 113.7(2) . .
N2 C7 H7 123.1 . .
N1 C7 H7 123.1 . .
N1 C8 C9 114.19(18) . .
N1 C8 H8A 108.7 . .
C9 C8 H8A 108.7 . .
N1 C8 H8B 108.7 . .
C9 C8 H8B 108.7 . .
H8A C8 H8B 107.6 . .
C8 C9 C10 115.72(19) . .
C8 C9 H9A 108.3 . .
C10 C9 H9A 108.3 . .
C8 C9 H9B 108.4 . .
C10 C9 H9B 108.4 . .
H9A C9 H9B 107.4 . .
O2 C10 O1 123.9(2) . .
O2 C10 C9 120.9(2) . .
O1 C10 C9 115.2(2) . .
N3 C11 C16 106.01(18) . .
N3 C11 C12 131.4(2) . .
C16 C11 C12 122.5(2) . .
C13 C12 C11 116.3(2) . .
C13 C12 H12 121.9 . .
C11 C12 H12 121.9 . .
C12 C13 C14 121.8(2) . .
C12 C13 H13 119.1 . .
C14 C13 H13 119.1 . .
C15 C14 C13 122.0(2) . .
C15 C14 H14 119.0 . .
C13 C14 H14 119.0 . .
C14 C15 C16 116.9(2) . .
C14 C15 H15 121.5 . .
C16 C15 H15 121.5 . .
C11 C16 C15 120.5(2) . .
C11 C16 N4 108.75(18) . .
C15 C16 N4 130.8(2) . .
N4 C17 N3 113.16(18) . .
N4 C17 H17 123.4 . .
N3 C17 H17 123.4 . .
N3 C18 C19 112.03(17) . .
N3 C18 H18A 109.2 . .
C19 C18 H18A 109.2 . .
N3 C18 H18B 109.2 . .
C19 C18 H18B 109.2 . .
H18A C18 H18B 107.9 . .
C18 C19 C20 115.70(18) . .
C18 C19 H19A 108.5 . .
C20 C19 H19A 108.3 . .
C18 C19 H19B 108.4 . .
C20 C19 H19B 108.2 . .
H19A C19 H19B 107.5 . .
O4 C20 O3 125.7(2) . .
O4 C20 C19 121.2(2) . .
O3 C20 C19 113.09(19) . .
C7 N1 C1 106.45(18) . .
C7 N1 C8 126.2(2) . .
C1 N1 C8 127.12(19) . .
C7 N2 C6 105.13(19) . .
C7 N2 Zn1 124.50(16) . .
C6 N2 Zn1 130.34(15) . .
C17 N3 C11 106.97(17) . .
C17 N3 C18 127.54(18) . .
C11 N3 C18 125.48(18) . .
C17 N4 C16 105.10(17) . .
C17 N4 Zn1 126.76(14) . .
C16 N4 Zn1 128.11(14) . .
C10 O1 Zn1 111.00(14) . 1_565
C20 O3 Zn1 124.23(15) . 4_565
O1 Zn1 O3 106.72(7) 1_545 4_566
O1 Zn1 N4 117.97(7) 1_545 .
O3 Zn1 N4 100.76(7) 4_566 .
O1 Zn1 N2 112.76(7) 1_545 .
O3 Zn1 N2 109.91(8) 4_566 .
N4 Zn1 N2 107.89(7) . .

loop_
_geom_bond_atom_site_label_1
_geom_bond_atom_site_label_2
_geom_bond_distance
_geom_bond_site_symmetry_2
C1 N1 1.379(3) .
C1 C2 1.393(3) .
C1 C6 1.398(3) .
C2 C3 1.364(4) .
C2 H2 0.9300 .
C3 C4 1.397(4) .
C3 H3 0.9300 .
C4 C5 1.377(3) .
C4 H4 0.9300 .
C5 C6 1.393(3) .
C5 H5 0.9300 .
C6 N2 1.394(3) .
C7 N2 1.311(3) .
C7 N1 1.345(3) .
C7 H7 0.9300 .
C8 N1 1.473(3) .
C8 C9 1.507(3) .
C8 H8A 0.9700 .
C8 H8B 0.9700 .
C9 C10 1.516(3) .
C9 H9A 0.9710 .
C9 H9B 0.9694 .
C10 O2 1.223(3) .
C10 O1 1.282(3) .
C11 N3 1.385(3) .
C11 C16 1.388(3) .
C11 C12 1.389(3) .
C12 C13 1.372(4) .
C12 H12 0.9300 .
C13 C14 1.388(4) .
C13 H13 0.9300 .
C14 C15 1.379(4) .
C14 H14 0.9300 .
C15 C16 1.391(3) .
C15 H15 0.9300 .
C16 N4 1.400(3) .
C17 N4 1.319(3) .
C17 N3 1.341(3) .
C17 H17 0.9300 .
C18 N3 1.459(3) .
C18 C19 1.516(3) .
C18 H18A 0.9700 .
C18 H18B 0.9700 .
C19 C20 1.517(3) .
C19 H19A 0.9682 .
C19 H19B 0.9705 .
C20 O4 1.218(3) .
C20 O3 1.282(3) .
N2 Zn1 2.0351(18) .
N4 Zn1 2.0329(18) .
O1 Zn1 1.9544(16) 1_565
O3 Zn1 1.9546(16) 4_565
Zn1 O1 1.9544(16) 1_545
Zn1 O3 1.9546(16) 4_566

loop_
_geom_torsion_atom_site_label_1
_geom_torsion_atom_site_label_2
_geom_torsion_atom_site_label_3
_geom_torsion_atom_site_label_4
_geom_torsion
_geom_torsion_site_symmetry_4
N1 C1 C2 C3 -179.8(2) .
C6 C1 C2 C3 -0.9(3) .
C1 C2 C3 C4 -0.1(4) .
C2 C3 C4 C5 1.4(4) .
C3 C4 C5 C6 -1.6(3) .
C4 C5 C6 N2 179.8(2) .
C4 C5 C6 C1 0.6(3) .
N1 C1 C6 C5 179.80(18) .
C2 C1 C6 C5 0.7(3) .
N1 C1 C6 N2 0.4(2) .
C2 C1 C6 N2 -178.73(19) .
N1 C8 C9 C10 -68.1(3) .
C8 C9 C10 O2 -15.5(3) .
C8 C9 C10 O1 165.94(19) .
N3 C11 C12 C13 179.5(2) .
C16 C11 C12 C13 2.1(3) .
C11 C12 C13 C14 -0.6(4) .
C12 C13 C14 C15 -0.8(4) .
C13 C14 C15 C16 0.7(4) .
N3 C11 C16 C15 179.9(2) .
C12 C11 C16 C15 -2.2(3) .
N3 C11 C16 N4 -1.1(2) .
C12 C11 C16 N4 176.9(2) .
C14 C15 C16 C11 0.7(3) .
C14 C15 C16 N4 -178.2(2) .
N3 C18 C19 C20 80.0(2) .
C18 C19 C20 O4 18.5(3) .
C18 C19 C20 O3 -164.15(19) .
N2 C7 N1 C1 -0.4(2) .
N2 C7 N1 C8 -175.13(19) .
C2 C1 N1 C7 179.0(2) .
C6 C1 N1 C7 0.0(2) .
C2 C1 N1 C8 -6.4(4) .
C6 C1 N1 C8 174.64(18) .
C9 C8 N1 C7 -76.0(3) .
C9 C8 N1 C1 110.4(2) .
N1 C7 N2 C6 0.6(2) .
N1 C7 N2 Zn1 -177.81(14) .
C5 C6 N2 C7 -179.9(2) .
C1 C6 N2 C7 -0.6(2) .
C5 C6 N2 Zn1 -1.6(3) .
C1 C6 N2 Zn1 177.70(14) .
N4 C17 N3 C11 -0.9(2) .
N4 C17 N3 C18 179.97(18) .
C16 C11 N3 C17 1.2(2) .
C12 C11 N3 C17 -176.6(2) .
C16 C11 N3 C18 -179.69(18) .
C12 C11 N3 C18 2.6(4) .
C19 C18 N3 C17 -110.1(2) .
C19 C18 N3 C11 71.0(3) .
N3 C17 N4 C16 0.3(2) .
N3 C17 N4 Zn1 178.46(14) .
C11 C16 N4 C17 0.5(2) .
C15 C16 N4 C17 179.5(2) .
C11 C16 N4 Zn1 -177.65(14) .
C15 C16 N4 Zn1 1.3(3) .
O2 C10 O1 Zn1 0.7(3) 1_565
C9 C10 O1 Zn1 179.21(14) 1_565
O4 C20 O3 Zn1 18.6(4) 4_565
C19 C20 O3 Zn1 -158.65(15) 4_565
C17 N4 Zn1 O1 -44.1(2) 1_545
C16 N4 Zn1 O1 133.68(17) 1_545
C17 N4 Zn1 O3 -159.73(18) 4_566
C16 N4 Zn1 O3 18.06(19) 4_566
C17 N4 Zn1 N2 85.08(19) .
C16 N4 Zn1 N2 -97.14(18) .
C7 N2 Zn1 O1 -52.88(19) 1_545
C6 N2 Zn1 O1 129.08(17) 1_545
C7 N2 Zn1 O3 66.06(19) 4_566
C6 N2 Zn1 O3 -111.98(18) 4_566
C7 N2 Zn1 N4 175.06(17) .
C6 N2 Zn1 N4 -2.98(19) .
